data_4323551
loop_
_publ_author_name
'Linfeng Chen'
'F. Albert Cotton'
'William A. Wojtczak'

_publ_section_title
;
 Synthesis and Structural Characterization of Compounds Containing the
 [Zr6Cl18H5]3- Cluster Anion. Determination of the Number of Cluster
 Hydrogen Atoms
;
_journal_name_full 'Inorganic Chemistry'
_journal_page_first 4047
_journal_page_last 4054
_journal_paper_doi 10.1021/ic960173i
_journal_volume 36
_journal_year 1997
_chemical_compound_source
;
reaction of ZrCl4 with HSnBu3 followed addition of [Et4N]Cl
;
_chemical_formula_analytical 'not measured'
_chemical_formula_moiety '3(C8 H20 N),Zr6 Cl18 H5,2.43(C2 H3 N)'
_chemical_formula_structural '[N (C2 H5)4][Zr6 Cl18 H5] 2.43(C H3 C N)'
_chemical_formula_sum 'C28.87 H70.92 Cl18 N5.43 Zr6'
_chemical_formula_weight 1679.77
_chemical_melting_point ?
_chemical_name_systematic
; 
 tris(tetraethylammonium) dodecakis-\m-chloro-hexachloro-pentahydrido-
 hexa-zirconium 2.43-acetonitrile solvate 
;
_space_group_IT_number 62
_symmetry_cell_setting orthorhombic
_symmetry_space_group_name_Hall '-P 2ac 2n'
_symmetry_space_group_name_H-M 'P n m a'
_atom_sites_solution_hydrogens geom
_atom_sites_solution_primary direct
_atom_sites_solution_secondary difmap
_audit_creation_method SHELXL
_cell_angle_alpha 90.00
_cell_angle_beta 90.00
_cell_angle_gamma 90.00
_cell_formula_units_Z 8
_cell_length_a 21.156(1)
_cell_length_b 24.584(3)
_cell_length_c 11.713(2)
_cell_measurement_reflns_used 235
_cell_measurement_temperature 193(2)
_cell_measurement_theta_max 20.8
_cell_measurement_theta_min 9.0
_cell_volume 6091.9(13)
_computing_cell_refinement Madnes
_computing_data_collection 'MicroVax 3900'
_computing_data_reduction absued
_computing_molecular_graphics ORTEP
_computing_structure_refinement 'SHELXL-93 (Sheldrick, 1993)'
_computing_structure_solution 'SHELXS-86 (Sheldrick, 1990)'
_diffrn_ambient_temperature 193(2)
_diffrn_measurement_device 'Enraf-Nonius FAST'
_diffrn_measurement_method 'frame data from omega scans'
_diffrn_radiation_monochromator graphite
_diffrn_radiation_source 'fine-focus sealed tube'
_diffrn_radiation_type 'Mo K\a'
_diffrn_radiation_wavelength 0.71073
_diffrn_reflns_av_R_equivalents 0.1067
_diffrn_reflns_av_sigmaI/netI 0.0590
_diffrn_reflns_limit_h_max 25
_diffrn_reflns_limit_h_min -25
_diffrn_reflns_limit_k_max 28
_diffrn_reflns_limit_k_min -29
_diffrn_reflns_limit_l_max 13
_diffrn_reflns_limit_l_min -13
_diffrn_reflns_number 25916
_diffrn_reflns_theta_max 25.04
_diffrn_reflns_theta_min 1.93
_diffrn_standards_number none
_exptl_absorpt_coefficient_mu 1.804
_exptl_absorpt_correction_type refdelf
_exptl_crystal_colour 'dark purple'
_exptl_crystal_density_diffrn 1.794
_exptl_crystal_density_meas ?
_exptl_crystal_description irregular
_exptl_crystal_F_000 3196
_exptl_crystal_size_max 0.33
_exptl_crystal_size_mid 0.30
_exptl_crystal_size_min 0.25
_refine_diff_density_max 1.011
_refine_diff_density_min -0.933
_refine_diff_density_rms 0.177
_refine_ls_extinction_method none
_refine_ls_goodness_of_fit_all 1.260
_refine_ls_goodness_of_fit_obs 1.298
_refine_ls_hydrogen_treatment refall
_refine_ls_matrix_type full
_refine_ls_number_parameters 309
_refine_ls_number_reflns 5246
_refine_ls_number_restraints 0
_refine_ls_restrained_S_all 1.283
_refine_ls_restrained_S_obs 1.298
_refine_ls_R_factor_all 0.1038
_refine_ls_R_factor_obs 0.0862
_refine_ls_shift/esd_max -0.001
_refine_ls_shift/esd_mean 0.000
_refine_ls_structure_factor_coef Fsqd
_refine_ls_weighting_details 'w=1/[\s^2^(Fo^2^)+(0.0459P)^2^+65.3926P] where P=(Fo^2^+2Fc^2^)/3'
_refine_ls_weighting_scheme calc
_refine_ls_wR_factor_all 0.1782
_refine_ls_wR_factor_obs 0.1676
_reflns_number_observed 4560
_reflns_number_total 5250
_reflns_observed_criterion >2sigma(I)
_cod_data_source_file ic960173i_6.cif
_cod_data_source_block 2c.2.43CH3CN
_cod_depositor_comments
;
The following automatic conversions were performed:

'_chemical_melting_point' value 'not measured' was changed to '?' -
the value is undefined or not given.

Automatic conversion script
Id: cif_fix_values 1715 2011-07-08 13:25:40Z adriana 

The following automatic conversions were performed:

'_exptl_crystal_density_meas' value 'not measured' was changed to '?'
- the value is perceived as not measured.

Automatic conversion script
Id: cif_fix_values 3008 2015-01-20 13:52:24Z robertas 

The following automatic conversions were performed:

'_refine_ls_weighting_scheme' value 'calc
w=1/[\s^2^(Fo^2^)+(0.0459P)^2^+65.3926P] where P=(Fo^2^+2Fc^2^)/3'
was changed to 'calc'. New tag '_refine_ls_weighting_details' was
created. The value of the new tag was set to
'w=1/[\s^2^(Fo^2^)+(0.0459P)^2^+65.3926P] where P=(Fo^2^+2Fc^2^)/3'.

Automatic conversion script
Id: cif_fix_values 3143 2015-03-26 13:38:13Z robertas 
;
_cod_original_cell_volume 6092(1)
_cod_database_code 4323551

loop_
_symmetry_equiv_pos_as_xyz
'x, y, z'
'x+1/2, -y+1/2, -z+1/2'
'-x, y+1/2, -z'
'-x+1/2, -y, z+1/2'
'-x, -y, -z'
'-x-1/2, y-1/2, z-1/2'
'x, -y-1/2, z'
'x-1/2, y, -z-1/2'

loop_
_atom_site_aniso_label
_atom_site_aniso_U_11
_atom_site_aniso_U_22
_atom_site_aniso_U_33
_atom_site_aniso_U_23
_atom_site_aniso_U_13
_atom_site_aniso_U_12
Zr1 0.0263(4) 0.0230(5) 0.0348(6) -0.0046(4) 0.0010(4) 0.0017(4)
Zr2 0.0262(4) 0.0238(5) 0.0340(5) -0.0002(4) -0.0026(4) 0.0000(4)
Zr3 0.0247(4) 0.0233(5) 0.0330(5) -0.0017(4) -0.0007(4) -0.0012(4)
Cl1 0.0314(11) 0.0302(12) 0.0392(14) -0.0007(11) -0.0041(10) -0.0041(9)
Cl2 0.0349(12) 0.0274(12) 0.0372(14) 0.0033(10) -0.0014(10) -0.0047(10)
Cl3 0.0247(10) 0.0303(12) 0.0409(15) -0.0035(11) 0.0022(10) 0.0015(9)
Cl4 0.052(2) 0.0408(15) 0.052(2) -0.0145(14) 0.0114(14) 0.0061(12)
Cl5 0.0359(13) 0.0367(14) 0.036(2) -0.0049(11) -0.0012(11) 0.0016(10)
Cl6 0.0343(12) 0.0283(13) 0.045(2) -0.0091(11) 0.0000(11) -0.0035(10)
Cl7 0.0346(12) 0.0285(12) 0.044(2) -0.0034(11) -0.0060(11) 0.0065(10)
Cl8 0.0346(13) 0.0373(14) 0.048(2) -0.0003(12) 0.0003(12) -0.0076(10)
Cl9 0.052(2) 0.0404(15) 0.042(2) 0.0105(13) -0.0127(13) 0.0026(12)
N1 0.025(4) 0.052(5) 0.032(5) 0.013(4) -0.010(4) -0.012(4)
C11 0.045(7) 0.073(9) 0.052(8) 0.005(7) -0.002(6) -0.023(6)
C12 0.083(10) 0.124(14) 0.031(7) 0.001(8) -0.014(7) -0.040(10)
C21 0.038(6) 0.075(9) 0.028(6) 0.025(6) -0.004(5) 0.005(6)
C22 0.045(6) 0.059(8) 0.068(9) 0.024(7) -0.004(6) 0.009(6)
C31 0.035(6) 0.064(8) 0.053(8) 0.021(6) -0.002(5) -0.009(5)
C32 0.041(6) 0.062(8) 0.066(9) 0.015(7) 0.007(6) 0.007(6)
C41 0.052(7) 0.046(7) 0.039(7) 0.010(6) -0.002(5) -0.002(5)
C42 0.049(7) 0.087(10) 0.036(7) 0.020(7) -0.002(6) -0.013(7)
N2 0.036(6) 0.022(6) 0.040(7) 0.000 0.006(6) 0.000
C51 0.065(15) 0.031(11) 0.065(17) -0.020(12) 0.020(13) -0.005(11)
C52 0.047(11) 0.156(25) 0.062(14) 0.000 0.014(10) 0.000
C61 0.047(13) 0.054(15) 0.061(17) 0.006(13) -0.003(12) -0.033(11)
C71 0.045(12) 0.042(12) 0.036(13) -0.005(10) -0.012(10) 0.014(10)
C72 0.035(9) 0.151(24) 0.065(14) 0.000 -0.006(10) 0.000
C81 0.033(10) 0.026(10) 0.030(11) -0.011(8) -0.004(8) 0.006(8)
C82 0.063(13) 0.135(23) 0.066(15) 0.000 -0.017(11) 0.000
N3 0.085(14) 0.061(13) 0.135(21) 0.000 0.027(16) 0.000
C1 0.051(12) 0.031(10) 0.145(26) 0.000 0.046(17) 0.000
C2 0.088(16) 0.031(10) 0.129(23) 0.000 0.058(16) 0.000
N4 0.078(13) 0.060(12) 0.120(18) 0.000 0.008(13) 0.000
C3 0.061(12) 0.038(10) 0.078(15) 0.000 -0.026(11) 0.000
C4 0.075(13) 0.045(11) 0.081(15) 0.000 0.010(12) 0.000
C5 0.028(39) 0.037(46) 0.172(124) 0.000 0.009(54) 0.000

loop_
_atom_site_label
_atom_site_type_symbol
_atom_site_fract_x
_atom_site_fract_y
_atom_site_fract_z
_atom_site_U_iso_or_equiv
_atom_site_thermal_displace_type
_atom_site_occupancy
_atom_site_calc_flag
_atom_site_refinement_flags
_atom_site_disorder_group
Zr1 Zr 0.44141(4) 0.55920(4) 0.12667(8) 0.0280(2) Uani 1 d . .
Zr2 Zr 0.45385(4) 0.54485(4) -0.16334(8) 0.0280(2) Uani 1 d . .
Zr3 Zr 0.41407(4) 0.43588(4) 0.00066(8) 0.0270(2) Uani 1 d . .
Cl1 Cl 0.35756(11) 0.48116(10) -0.1685(2) 0.0336(6) Uani 1 d . .
Cl2 Cl 0.54167(11) 0.61679(9) -0.1735(2) 0.0331(5) Uani 1 d . .
Cl3 Cl 0.34649(10) 0.49429(10) 0.1349(2) 0.0320(5) Uani 1 d . .
Cl4 Cl 0.37984(14) 0.61975(11) 0.2545(3) 0.0481(7) Uani 1 d . .
Cl5 Cl 0.48461(11) 0.51371(10) 0.3085(2) 0.0362(6) Uani 1 d . .
Cl6 Cl 0.53003(11) 0.63113(10) 0.1352(2) 0.0359(6) Uani 1 d . .
Cl7 Cl 0.38888(11) 0.61111(10) -0.0394(2) 0.0356(6) Uani 1 d . .
Cl8 Cl 0.32447(12) 0.37005(11) 0.0026(2) 0.0401(6) Uani 1 d . .
Cl9 Cl 0.40628(13) 0.58784(11) -0.3334(2) 0.0449(7) Uani 1 d . .
N1 N 0.1709(4) 0.5932(4) -0.0069(7) 0.036(2) Uani 1 d . .
C11 C 0.1996(6) 0.6431(6) 0.0465(11) 0.057(3) Uani 1 d . .
H11A H 0.1772(6) 0.6749(6) 0.0190(11) 0.068 Uiso 1 calc R .
H11B H 0.2432(6) 0.6461(6) 0.0216(11) 0.068 Uiso 1 calc R .
C12 C 0.1980(7) 0.6430(7) 0.1762(10) 0.079(5) Uani 1 d . .
H12A H 0.2158(50) 0.6763(21) 0.2044(11) 0.119 Uiso 1 calc R .
H12B H 0.2221(45) 0.6127(27) 0.2044(11) 0.119 Uiso 1 calc R .
H12C H 0.1550(8) 0.6398(47) 0.2017(10) 0.119 Uiso 1 calc R .
C21 C 0.2106(5) 0.5452(5) 0.0226(9) 0.047(3) Uani 1 d . .
H21A H 0.2079(5) 0.5391(5) 0.1043(9) 0.056 Uiso 1 calc R .
H21B H 0.2543(5) 0.5537(5) 0.0048(9) 0.056 Uiso 1 calc R .
C22 C 0.1931(6) 0.4934(5) -0.0373(11) 0.057(3) Uani 1 d . .
H22A H 0.1492(12) 0.4858(20) -0.0250(64) 0.086 Uiso 1 calc R .
H22B H 0.2182(30) 0.4640(8) -0.0076(54) 0.086 Uiso 1 calc R .
H22C H 0.2010(39) 0.4972(14) -0.1176(15) 0.086 Uiso 1 calc R .
C31 C 0.1032(5) 0.5837(5) 0.0312(11) 0.051(3) Uani 1 d . .
H31A H 0.0865(5) 0.5531(5) -0.0115(11) 0.061 Uiso 1 calc R .
H31B H 0.1038(5) 0.5733(5) 0.1110(11) 0.061 Uiso 1 calc R .
C32 C 0.0589(5) 0.6297(5) 0.0183(12) 0.057(3) Uani 1 d . .
H32A H 0.0174(10) 0.6186(12) 0.0422(72) 0.085 Uiso 1 calc R .
H32B H 0.0576(32) 0.6407(24) -0.0603(17) 0.085 Uiso 1 calc R .
H32C H 0.0728(24) 0.6596(14) 0.0645(59) 0.085 Uiso 1 calc R .
C41 C 0.1695(5) 0.6030(5) -0.1377(9) 0.046(3) Uani 1 d . .
H41A H 0.1460(5) 0.5737(5) -0.1737(9) 0.055 Uiso 1 calc R .
H41B H 0.1471(5) 0.6366(5) -0.1531(9) 0.055 Uiso 1 calc R .
C42 C 0.2351(5) 0.6061(6) -0.1912(10) 0.057(4) Uani 1 d . .
H42A H 0.2316(7) 0.6187(37) -0.2685(28) 0.086 Uiso 1 calc R .
H42B H 0.2542(18) 0.5707(9) -0.1905(72) 0.086 Uiso 1 calc R .
H42C H 0.2608(15) 0.6309(29) -0.1482(48) 0.086 Uiso 1 calc R .
N2 N 0.1416(5) 0.2500 0.0639(11) 0.033(3) Uani 1 d S .
C51 C 0.1045(12) 0.2766(9) 0.1580(23) 0.054(7) Uani 0.50 d P .
C52 C 0.0736(9) 0.2500 0.2430(20) 0.089(8) Uani 1 d S .
C61 C 0.1713(11) 0.2946(10) -0.0093(23) 0.054(7) Uani 0.50 d P .
C62 C 0.2113(11) 0.2306(9) -0.1121(21) 0.055(7) Uiso 0.50 d P .
C71 C 0.0993(10) 0.2897(9) -0.0095(19) 0.041(5) Uani 0.50 d P .
C72 C 0.0454(8) 0.2500 -0.0685(19) 0.083(8) Uani 1 d S .
C81 C 0.1939(9) 0.2904(8) 0.1114(17) 0.030(4) Uani 0.50 d P .
C82 C 0.2416(10) 0.2500 0.1878(20) 0.088(8) Uani 1 d S .
N3 N 0.1004(11) 0.7500 0.8299(24) 0.094(7) Uani 1 d S .
C1 C 0.0967(10) 0.7500 0.7329(31) 0.076(8) Uani 1 d S .
C2 C 0.0877(11) 0.7500 0.6089(23) 0.083(8) Uani 1 d S .
H2A H 0.1159(78) 0.7241(68) 0.5746(29) 0.124 Uiso 0.50 calc PR .
H2B H 0.0965(106) 0.7856(24) 0.5792(34) 0.124 Uiso 0.50 calc PR .
H2C H 0.0449(31) 0.7403(92) 0.5915(24) 0.124 Uiso 0.50 calc PR .
N4 N 0.2024(10) 0.2500 0.5046(19) 0.086(6) Uani 1 d S .
C3 C 0.1552(10) 0.2500 0.5422(19) 0.059(5) Uani 1 d S .
C4 C 0.0910(10) 0.2500 0.5886(19) 0.067(6) Uani 1 d S .
H4A H 0.0809(35) 0.2143(20) 0.6166(155) 0.100 Uiso 0.50 calc PR .
H4B H 0.0616(13) 0.2599(78) 0.5297(46) 0.100 Uiso 0.50 calc PR .
H4C H 0.0884(26) 0.2757(58) 0.6501(112) 0.100 Uiso 0.50 calc PR .
C6 C 0.1101(40) 0.7500 0.1147(81) 0.055(24) Uiso 0.22(3) d SP .
C5 C 0.1075(35) 0.7500 0.2338(120) 0.079(38) Uani 0.22(3) d SP .
N5 N 0.1120(51) 0.7500 0.3699(100) 0.107(38) Uiso 0.22(3) d SP .

loop_
_atom_type_symbol
_atom_type_description
_atom_type_scat_dispersion_real
_atom_type_scat_dispersion_imag
_atom_type_scat_source
C C 0.0033 0.0016 'International Tables Vol C Tables 4.2.6.8 and 6.1.1.4'
H H 0.0000 0.0000 'International Tables Vol C Tables 4.2.6.8 and 6.1.1.4'
Zr Zr -2.9673 0.5597 'International Tables Vol C Tables 4.2.6.8 and 6.1.1.4'
Cl Cl 0.1484 0.1585 'International Tables Vol C Tables 4.2.6.8 and 6.1.1.4'
N N 0.0061 0.0033 'International Tables Vol C Tables 4.2.6.8 and 6.1.1.4'

loop_
_geom_angle_atom_site_label_1
_geom_angle_atom_site_label_2
_geom_angle_atom_site_label_3
_geom_angle
_geom_angle_site_symmetry_1
_geom_angle_site_symmetry_3
_geom_angle_publ_flag
Cl4 Zr1 Cl3 86.54(9) . . ?
Cl4 Zr1 Cl5 87.0(1) . . ?
Cl3 Zr1 Cl5 88.67(8) . . ?
Cl4 Zr1 Cl7 86.1(1) . . ?
Cl3 Zr1 Cl7 89.93(8) . . ?
Cl5 Zr1 Cl7 173.05(9) . . ?
Cl4 Zr1 Cl6 86.94(9) . . ?
Cl3 Zr1 Cl6 173.46(8) . . ?
Cl5 Zr1 Cl6 90.43(9) . . ?
Cl7 Zr1 Cl6 90.19(9) . . ?
Cl4 Zr1 Zr3 135.61(8) . 5_665 ?
Cl3 Zr1 Zr3 137.84(6) . 5_665 ?
Cl5 Zr1 Zr3 93.38(6) . 5_665 ?
Cl7 Zr1 Zr3 92.23(6) . 5_665 ?
Cl6 Zr1 Zr3 48.68(6) . 5_665 ?
Cl4 Zr1 Zr2 135.64(8) . 5_665 ?
Cl3 Zr1 Zr2 92.14(6) . 5_665 ?
Cl5 Zr1 Zr2 48.64(6) . 5_665 ?
Cl7 Zr1 Zr2 138.25(7) . 5_665 ?
Cl6 Zr1 Zr2 92.12(6) . 5_665 ?
Zr3 Zr1 Zr2 59.89(3) 5_665 5_665 y
Cl4 Zr1 Zr3 134.70(8) . . ?
Cl3 Zr1 Zr3 48.17(6) . . ?
Cl5 Zr1 Zr3 91.83(6) . . ?
Cl7 Zr1 Zr3 92.31(6) . . ?
Cl6 Zr1 Zr3 138.35(7) . . ?
Zr3 Zr1 Zr3 89.67(3) 5_665 . y
Zr2 Zr1 Zr3 59.98(3) 5_665 . y
Cl4 Zr1 Zr2 134.48(8) . . ?
Cl3 Zr1 Zr2 91.91(6) . . ?
Cl5 Zr1 Zr2 138.48(6) . . ?
Cl7 Zr1 Zr2 48.38(6) . . ?
Cl6 Zr1 Zr2 93.06(7) . . ?
Zr3 Zr1 Zr2 60.01(3) 5_665 . y
Zr2 Zr1 Zr2 89.87(3) 5_665 . y
Zr3 Zr1 Zr2 59.60(3) . . y
Cl9 Zr2 Cl2 87.86(9) . . ?
Cl9 Zr2 Cl1 85.34(9) . . ?
Cl2 Zr2 Cl1 172.75(8) . . ?
Cl9 Zr2 Cl7 88.08(9) . . ?
Cl2 Zr2 Cl7 88.67(8) . . ?
Cl1 Zr2 Cl7 88.61(8) . . ?
Cl9 Zr2 Cl5 85.0(1) . 5_665 ?
Cl2 Zr2 Cl5 89.35(8) . 5_665 ?
Cl1 Zr2 Cl5 92.54(8) . 5_665 ?
Cl7 Zr2 Cl5 172.87(9) . 5_665 ?
Cl9 Zr2 Zr3 133.76(7) . . ?
Cl2 Zr2 Zr3 138.37(7) . . ?
Cl1 Zr2 Zr3 48.51(6) . . ?
Cl7 Zr2 Zr3 92.74(7) . . ?
Cl5 Zr2 Zr3 93.29(7) 5_665 . ?
Cl9 Zr2 Zr1 133.41(8) . 5_665 ?
Cl2 Zr2 Zr1 92.99(6) . 5_665 ?
Cl1 Zr2 Zr1 93.50(6) . 5_665 ?
Cl7 Zr2 Zr1 138.51(7) . 5_665 ?
Cl5 Zr2 Zr1 48.45(6) 5_665 5_665 ?
Zr3 Zr2 Zr1 59.95(3) . 5_665 y
Cl9 Zr2 Zr3 136.40(7) . 5_665 ?
Cl2 Zr2 Zr3 48.57(6) . 5_665 ?
Cl1 Zr2 Zr3 138.26(7) . 5_665 ?
Cl7 Zr2 Zr3 91.98(6) . 5_665 ?
Cl5 Zr2 Zr3 91.84(6) 5_665 5_665 ?
Zr3 Zr2 Zr3 89.80(3) . 5_665 y
Zr1 Zr2 Zr3 60.15(3) 5_665 5_665 y
Cl9 Zr2 Zr1 136.44(8) . . ?
Cl2 Zr2 Zr1 91.76(6) . . ?
Cl1 Zr2 Zr1 91.45(7) . . ?
Cl7 Zr2 Zr1 48.38(6) . . ?
Cl5 Zr2 Zr1 138.55(7) 5_665 . ?
Zr3 Zr2 Zr1 60.14(3) . . y
Zr1 Zr2 Zr1 90.13(3) 5_665 . y
Zr3 Zr2 Zr1 59.69(3) 5_665 . y
Cl8 Zr3 Cl3 86.22(8) . . ?
Cl8 Zr3 Cl1 86.23(9) . . ?
Cl3 Zr3 Cl1 88.33(8) . . ?
Cl8 Zr3 Cl6 86.53(9) . 5_665 ?
Cl3 Zr3 Cl6 172.74(8) . 5_665 ?
Cl1 Zr3 Cl6 90.81(9) . 5_665 ?
Cl8 Zr3 Cl2 86.74(9) . 5_665 ?
Cl3 Zr3 Cl2 90.13(8) . 5_665 ?
Cl1 Zr3 Cl2 172.89(8) . 5_665 ?
Cl6 Zr3 Cl2 89.85(9) 5_665 5_665 ?
Cl8 Zr3 Zr2 134.78(7) . . ?
Cl3 Zr3 Zr2 92.47(6) . . ?
Cl1 Zr3 Zr2 48.56(5) . . ?
Cl6 Zr3 Zr2 92.35(7) 5_665 . ?
Cl2 Zr3 Zr2 138.48(6) 5_665 . ?
Cl8 Zr3 Zr1 135.24(7) . 5_665 ?
Cl3 Zr3 Zr1 138.53(6) . 5_665 ?
Cl1 Zr3 Zr1 93.71(6) . 5_665 ?
Cl6 Zr3 Zr1 48.71(6) 5_665 5_665 ?
Cl2 Zr3 Zr1 92.05(6) 5_665 5_665 ?
Zr2 Zr3 Zr1 60.16(3) . 5_665 y
Cl8 Zr3 Zr2 135.02(8) . 5_665 ?
Cl3 Zr3 Zr2 92.09(6) . 5_665 ?
Cl1 Zr3 Zr2 138.70(6) . 5_665 ?
Cl6 Zr3 Zr2 93.31(6) 5_665 5_665 ?
Cl2 Zr3 Zr2 48.29(5) 5_665 5_665 ?
Zr2 Zr3 Zr2 90.20(3) . 5_665 y
Zr1 Zr3 Zr2 60.30(3) 5_665 5_665 y
Cl8 Zr3 Zr1 134.43(7) . . ?
Cl3 Zr3 Zr1 48.21(5) . . ?
Cl1 Zr3 Zr1 91.58(6) . . ?
Cl6 Zr3 Zr1 139.03(6) 5_665 . ?
Cl2 Zr3 Zr1 92.57(6) 5_665 . ?
Zr2 Zr3 Zr1 60.26(3) . . y
Zr1 Zr3 Zr1 90.32(3) 5_665 . y
Zr2 Zr3 Zr1 59.87(3) 5_665 . y
Zr3 Cl1 Zr2 82.93(7) . . y
Zr2 Cl2 Zr3 83.14(7) . 5_665 y
Zr3 Cl3 Zr1 83.62(7) . . y
Zr1 Cl5 Zr2 82.91(8) . 5_665 y
Zr3 Cl6 Zr1 82.61(7) 5_665 . y
Zr2 Cl7 Zr1 83.24(7) . . y
C21 N1 C11 108.8(8) . . ?
C21 N1 C31 110.0(8) . . ?
C11 N1 C31 112.6(9) . . ?
C21 N1 C41 111.3(9) . . ?
C11 N1 C41 107.0(8) . . ?
C31 N1 C41 107.1(8) . . ?
N1 C11 C12 114(1) . . ?
N1 C21 C22 115.2(9) . . ?
C32 C31 N1 117(1) . . ?
C42 C41 N1 113.3(9) . . ?
C51 N2 C61 108(1) 7_565 7_565 ?
C51 N2 C61 108(1) . . ?
C51 N2 C71 112(1) . 7_565 ?
C61 N2 C71 112(1) . 7_565 ?
C51 N2 C71 112(1) 7_565 . ?
C61 N2 C71 112(1) 7_565 . ?
C51 N2 C81 112(1) . 7_565 ?
C61 N2 C81 111(1) . 7_565 ?
C71 N2 C81 101(1) 7_565 7_565 ?
C51 N2 C81 112(1) 7_565 . ?
C61 N2 C81 111(1) 7_565 . ?
C71 N2 C81 101(1) . . ?
C52 C51 N2 125(2) . . ?
N2 C61 C62 111(2) . 7_565 ?
N2 C71 C72 105(1) . . ?
N2 C81 C82 104(1) . . ?
N3 C1 C2 176(3) . . ?
N4 C3 C4 178(2) . . ?
C6 C5 N5 174(8) . . ?

loop_
_geom_bond_atom_site_label_1
_geom_bond_atom_site_label_2
_geom_bond_distance
_geom_bond_site_symmetry_2
_geom_bond_publ_flag
Zr1 Cl4 2.481(3) . y
Zr1 Cl3 2.567(2) . y
Zr1 Cl5 2.573(3) . y
Zr1 Cl7 2.579(3) . y
Zr1 Cl6 2.579(2) . y
Zr1 Zr3 3.404(1) 5_665 y
Zr1 Zr2 3.411(1) 5_665 y
Zr1 Zr3 3.421(1) . y
Zr1 Zr2 3.425(1) . y
Zr2 Cl9 2.469(3) . y
Zr2 Cl2 2.568(2) . y
Zr2 Cl1 2.570(2) . y
Zr2 Cl7 2.579(3) . y
Zr2 Cl5 2.580(3) 5_665 y
Zr2 Zr3 3.402(1) . y
Zr2 Zr1 3.411(1) 5_665 y
Zr2 Zr3 3.415(1) 5_665 y
Zr3 Cl8 2.493(3) . y
Zr3 Cl3 2.565(2) . y
Zr3 Cl1 2.568(3) . y
Zr3 Cl6 2.578(3) 5_665 y
Zr3 Cl2 2.579(3) 5_665 y
Zr3 Zr1 3.404(1) 5_665 y
Zr3 Zr2 3.415(1) 5_665 y
Cl2 Zr3 2.579(3) 5_665 ?
Cl5 Zr2 2.580(3) 5_665 ?
Cl6 Zr3 2.578(3) 5_665 ?
N1 C21 1.49(1) . ?
N1 C11 1.50(1) . ?
N1 C31 1.52(1) . ?
N1 C41 1.55(1) . ?
C11 C12 1.52(2) . ?
C21 C22 1.50(2) . ?
C31 C32 1.47(2) . ?
C41 C42 1.53(2) . ?
N2 C51 1.50(2) . ?
N2 C51 1.50(2) 7_565 ?
N2 C61 1.53(2) 7_565 ?
N2 C61 1.53(2) . ?
N2 C71 1.58(2) 7_565 ?
N2 C71 1.58(2) . ?
N2 C81 1.59(2) 7_565 ?
N2 C81 1.59(2) . ?
C51 C51 1.31(4) 7_565 ?
C51 C52 1.36(3) . ?
C52 C51 1.36(3) 7_565 ?
C61 C62 1.60(4) 7_565 ?
C62 C61 1.60(4) 7_565 ?
C71 C72 1.65(3) . ?
C72 C71 1.65(3) 7_565 ?
C81 C82 1.68(2) . ?
C82 C81 1.68(2) 7_565 ?
N3 C1 1.14(3) . ?
C1 C2 1.47(4) . ?
N4 C3 1.09(3) . ?
C3 C4 1.46(3) . ?
C6 C5 1.4(1) . ?
C5 N5 1.6(2) . ?
